data_7119010
loop_
_publ_author_name
'Jian-Shen Feng'
'Min Ren'
'Zhong-Sheng Cai'
'Kun Fan'
'Song-Song Bao'
'Li-Min Zheng'

_publ_section_title
;
 Enantiopure phosphonic acids as chiral inducers: homochiral
 crystallization of cobalt coordination polymers showing field-induced
 slow magnetization relaxation
;
_journal_name_full Chem.Commun.
_journal_page_first 6877
_journal_volume 52
_journal_year 2016
_chemical_absolute_configuration unk
_chemical_formula_moiety 'C22 H24 Co N4 O7 S'
_chemical_formula_sum 'C22 H24 Co N4 O7 S'
_chemical_formula_weight 547.44
_chemical_name_systematic '(M)-Co(SO4)(1,3-bbix)(H2O)3 '
_space_group_crystal_system monoclinic
_space_group_IT_number 4
_space_group_name_Hall 'P 2yb'
_space_group_name_H-M_alt 'P 1 21 1'
_symmetry_space_group_name_Hall 'P 2yb'
_symmetry_space_group_name_H-M 'P 1 21 1'
_atom_sites_solution_hydrogens mixed
_audit_creation_method SHELXL-2013
_audit_update_record
;
2016-03-18 deposited with the CCDC.
2016-04-15 downloaded from the CCDC.
;
_cell_angle_alpha 90
_cell_angle_beta 104.039(5)
_cell_angle_gamma 90
_cell_formula_units_Z 2
_cell_length_a 11.479(4)
_cell_length_b 8.356(3)
_cell_length_c 12.079(4)
_cell_measurement_reflns_used 2649
_cell_measurement_temperature 123(2)
_cell_measurement_theta_max 27.498
_cell_measurement_theta_min 2.696
_cell_volume 1124.0(7)
_computing_cell_refinement SMART
_computing_data_collection 'SMART (Bruker, 2000)'
_computing_data_reduction 'SAINT (Bruker, 2000)'
_computing_molecular_graphics SHELXTL
_computing_publication_material SHELXTL
_computing_structure_refinement 'SHELXL-2013 (Sheldrick, 2013)'
_computing_structure_solution 'SHELXTL (Bruker, 2000)'
_diffrn_ambient_temperature 123(2)
_diffrn_measured_fraction_theta_full 0.990
_diffrn_measured_fraction_theta_max 0.978
_diffrn_measurement_device_type 'Bruker APEX DUO'
_diffrn_radiation_type MoK\a
_diffrn_radiation_wavelength 0.71073
_diffrn_reflns_av_R_equivalents 0.0673
_diffrn_reflns_av_unetI/netI 0.1039
_diffrn_reflns_Laue_measured_fraction_full 0.990
_diffrn_reflns_Laue_measured_fraction_max 0.978
_diffrn_reflns_limit_h_max 14
_diffrn_reflns_limit_h_min -14
_diffrn_reflns_limit_k_max 8
_diffrn_reflns_limit_k_min -10
_diffrn_reflns_limit_l_max 15
_diffrn_reflns_limit_l_min -15
_diffrn_reflns_number 9857
_diffrn_reflns_point_group_measured_fraction_full 0.993
_diffrn_reflns_point_group_measured_fraction_max 0.980
_diffrn_reflns_theta_full 25.242
_diffrn_reflns_theta_max 27.685
_diffrn_reflns_theta_min 1.829
_exptl_absorpt_coefficient_mu 0.910
_exptl_absorpt_correction_T_max 0.956
_exptl_absorpt_correction_T_min 0.897
_exptl_absorpt_correction_type multi-scan
_exptl_absorpt_process_details 'SADABS(Bruker, 2000)'
_exptl_crystal_colour red
_exptl_crystal_density_diffrn 1.618
_exptl_crystal_description block
_exptl_crystal_F_000 566
_exptl_crystal_size_max 0.200
_exptl_crystal_size_mid 0.100
_exptl_crystal_size_min 0.050
_refine_diff_density_max 2.677
_refine_diff_density_min -0.958
_refine_diff_density_rms 0.201
_refine_ls_abs_structure_details
;
 Refined as an inversion twin.
;
_refine_ls_abs_structure_Flack 0.05(4)
_refine_ls_extinction_coef .
_refine_ls_extinction_method none
_refine_ls_goodness_of_fit_ref 1.002
_refine_ls_hydrogen_treatment constr
_refine_ls_matrix_type full
_refine_ls_number_parameters 317
_refine_ls_number_reflns 4181
_refine_ls_number_restraints 16
_refine_ls_restrained_S_all 1.001
_refine_ls_R_factor_all 0.1110
_refine_ls_R_factor_gt 0.0976
_refine_ls_shift/su_max 0.005
_refine_ls_shift/su_mean 0.001
_refine_ls_structure_factor_coef Fsqd
_refine_ls_weighting_details 'w=1/[\s^2^(Fo^2^)+(0.1304P)^2^+9.9313P] where P=(Fo^2^+2Fc^2^)/3'
_refine_ls_weighting_scheme calc
_refine_ls_wR_factor_gt 0.2295
_refine_ls_wR_factor_ref 0.2384
_reflns_Friedel_coverage 0.877
_reflns_Friedel_fraction_full 0.996
_reflns_Friedel_fraction_max 0.983
_reflns_number_gt 3619
_reflns_number_total 4181
_reflns_threshold_expression 'I > 2\s(I)'
_cod_data_source_file c6cc02463g2.cif
_cod_data_source_block 1M
_cod_original_cell_volume 1124.0(6)
_cod_database_code 7119010
_shelx_space_group_comment
;
The symmetry employed for this shelxl refinement is uniquely defined
by the following loop, which should always be used as a source of
symmetry information in preference to the above space-group names.
They are only intended as comments.
;
_shelx_estimated_absorpt_t_min 0.839
_shelx_estimated_absorpt_t_max 0.956
_shelxl_version_number 2013-4

loop_
_space_group_symop_operation_xyz
'x, y, z'
'-x, y+1/2, -z'

loop_
_atom_site_label
_atom_site_type_symbol
_atom_site_fract_x
_atom_site_fract_y
_atom_site_fract_z
_atom_site_U_iso_or_equiv
_atom_site_adp_type
_atom_site_occupancy
_atom_site_site_symmetry_order
_atom_site_calc_flag
_atom_site_refinement_flags_posn
_atom_site_refinement_flags_adp
_atom_site_refinement_flags_occupancy
_atom_site_disorder_assembly
_atom_site_disorder_group
Co1 Co 0.14837(8) 0.51734(13) 0.35107(7) 0.01154(19) Uani 1 1 d . . . . .
S1 S 0.03766(16) 0.8762(2) 0.37469(15) 0.0141(4) Uani 1 1 d . . . . .
C1 C 0.5385(8) 1.4207(11) -0.2897(8) 0.025(2) Uani 1 1 d . . . . .
H1 H 0.5553 1.5309 -0.2743 0.030 Uiso 1 1 calc R U . . .
C2 C 0.4270(7) 1.3620(12) -0.2843(7) 0.024(2) Uani 1 1 d . . . . .
H2 H 0.3709 1.4327 -0.2638 0.029 Uiso 1 1 calc R U . . .
C3 C 0.6258(7) 1.3258(12) -0.3166(7) 0.022(2) Uani 1 1 d . . . . .
H3 H 0.7021 1.3676 -0.3190 0.026 Uiso 1 1 calc R U . . .
C4 C 0.5970(7) 1.1666(10) -0.3398(6) 0.0160(18) Uani 1 1 d . . . . .
C5 C 0.3950(8) 1.2041(12) -0.3078(7) 0.022(2) Uani 1 1 d . . . . .
H5 H 0.3181 1.1641 -0.3055 0.027 Uiso 1 1 calc R U . . .
C6 C 0.4834(7) 1.1064(10) -0.3354(6) 0.0129(17) Uani 1 1 d . . . . .
C7 C 0.5926(7) 0.9114(10) -0.3800(6) 0.0155(17) Uani 1 1 d . . . . .
H7 H 0.6153 0.8079 -0.3998 0.019 Uiso 1 1 calc R U . . .
C8 C 0.2603(7) 0.7193(10) -0.1051(6) 0.0152(16) Uani 1 1 d . U . . .
C9 C 0.1628(7) 0.4116(10) 0.0015(6) 0.0161(17) Uani 1 1 d . . . . .
C10 C 0.3832(7) 0.7981(9) -0.2345(6) 0.0150(17) Uani 1 1 d . . . . .
C11 C 0.2695(7) 0.7572(11) -0.2161(6) 0.0158(18) Uani 1 1 d . . . . .
H11 H 0.2004 0.7554 -0.2781 0.019 Uiso 1 1 calc R U . . .
C12 C 0.1330(7) 0.6862(10) -0.0909(6) 0.0145(16) Uani 1 1 d . U . . .
H12A H 0.0964 0.7878 -0.0741 0.017 Uiso 1 1 calc R U . . .
H12B H 0.0829 0.6433 -0.1634 0.017 Uiso 1 1 calc R U . . .
C13 C 0.1599(6) 0.3575(10) 0.1107(7) 0.0150(17) Uani 1 1 d . . . . .
C14 C 0.1847(7) 0.1963(10) 0.1399(6) 0.0139(17) Uani 1 1 d . . . . .
H14 H 0.1833 0.1582 0.2136 0.017 Uiso 1 1 calc R U . . .
C15 C 0.2108(8) 0.1537(12) -0.0504(7) 0.024(2) Uani 1 1 d . . . . .
H15 H 0.2281 0.0819 -0.1053 0.029 Uiso 1 1 calc R U . . .
C16 C 0.2113(8) 0.0940(11) 0.0595(7) 0.022(2) Uani 1 1 d . . . . .
H16 H 0.2298 -0.0152 0.0777 0.026 Uiso 1 1 calc R U . . .
C17 C 0.3578(8) 0.7226(13) -0.0171(7) 0.023(2) Uani 1 1 d . . . . .
H17 H 0.3502 0.6944 0.0570 0.028 Uiso 1 1 calc R U . . .
C18 C 0.4803(7) 0.8031(11) -0.1442(7) 0.0211(19) Uani 1 1 d . . . . .
H18 H 0.5563 0.8315 -0.1567 0.025 Uiso 1 1 calc R U . . .
C19 C 0.1176(7) 0.6102(10) 0.1054(6) 0.0145(17) Uani 1 1 d . . . . .
H19 H 0.0989 0.7148 0.1267 0.017 Uiso 1 1 calc R U . . .
C20 C 0.1864(7) 0.3103(11) -0.0812(7) 0.0190(19) Uani 1 1 d . . . . .
H20 H 0.1858 0.3476 -0.1557 0.023 Uiso 1 1 calc R U . . .
C21 C 0.4716(8) 0.7673(14) -0.0326(7) 0.027(2) Uani 1 1 d . . . . .
H21 H 0.5398 0.7730 0.0301 0.032 Uiso 1 1 calc R U . . .
C22 C 0.3885(7) 0.8307(11) -0.3555(6) 0.0185(19) Uani 1 1 d . . . . .
H22A H 0.4026 0.7289 -0.3922 0.022 Uiso 1 1 calc R U . . .
H22B H 0.3103 0.8741 -0.3984 0.022 Uiso 1 1 calc R U . . .
N1 N 0.1305(6) 0.4843(8) 0.1734(5) 0.0149(16) Uani 1 1 d . . . . .
N2 N 0.1343(6) 0.5712(9) 0.0015(5) 0.0149(14) Uani 1 1 d . U . . .
N3 N 0.4849(6) 0.9459(9) -0.3617(6) 0.0169(16) Uani 1 1 d . . . . .
N4 N 0.6648(6) 1.0398(9) -0.3673(5) 0.0176(16) Uani 1 1 d . . . . .
O1 O 0.0995(5) 0.7636(7) 0.3113(5) 0.0186(13) Uani 1 1 d . . . . .
O2 O 0.1075(5) 0.8793(7) 0.4945(5) 0.0205(14) Uani 1 1 d . . . . .
O3 O -0.0860(5) 0.8152(8) 0.3692(5) 0.0226(14) Uani 1 1 d . . . . .
O4 O 0.0297(5) 1.0369(8) 0.3245(5) 0.0230(14) Uani 1 1 d . . . . .
O1W O 0.1776(5) 0.5740(8) 0.5269(5) 0.0190(13) Uani 1 1 d . . . . .
H1WA H 0.1420 0.5684 0.5808 0.028 Uiso 1 1 d R U . . .
H1WB H 0.2173 0.6607 0.5309 0.028 Uiso 1 1 d R U . . .
O2W O -0.0376(5) 0.4908(8) 0.3278(4) 0.0209(14) Uani 1 1 d . . . . .
H2WB H -0.0715 0.4506 0.3766 0.031 Uiso 1 1 d R U . . .
H2WA H -0.0680 0.5832 0.3114 0.031 Uiso 1 1 d R U . . .
O3W O 0.1711(5) 0.2776(7) 0.4165(5) 0.0188(13) Uani 1 1 d . . . . .
H3WB H 0.2003 0.2806 0.4883 0.028 Uiso 1 1 d R U . . .
H3WA H 0.1033 0.2309 0.4024 0.028 Uiso 1 1 d R U . . .

loop_
_atom_site_aniso_label
_atom_site_aniso_U_11
_atom_site_aniso_U_22
_atom_site_aniso_U_33
_atom_site_aniso_U_23
_atom_site_aniso_U_13
_atom_site_aniso_U_12
Co1 0.0121(4) 0.0128(4) 0.0111(3) -0.0003(4) 0.0055(3) -0.0013(4)
S1 0.0122(8) 0.0154(9) 0.0139(7) -0.0014(7) 0.0017(6) 0.0005(7)
C1 0.030(4) 0.013(4) 0.033(4) -0.005(3) 0.009(4) 0.000(3)
C2 0.018(4) 0.026(4) 0.030(4) -0.002(4) 0.007(3) 0.012(4)
C3 0.014(3) 0.029(5) 0.024(4) 0.002(3) 0.007(3) -0.004(3)
C4 0.021(4) 0.017(4) 0.009(3) 0.000(3) 0.000(3) 0.005(3)
C5 0.015(4) 0.027(5) 0.022(4) 0.007(3) -0.001(3) 0.006(3)
C6 0.008(3) 0.023(4) 0.005(3) -0.001(3) -0.002(2) 0.002(3)
C7 0.015(3) 0.019(4) 0.014(3) -0.004(3) 0.007(3) -0.005(3)
C8 0.017(3) 0.014(3) 0.015(3) -0.004(3) 0.005(3) -0.003(3)
C9 0.019(3) 0.013(4) 0.021(3) -0.002(3) 0.014(3) -0.003(3)
C10 0.016(3) 0.007(3) 0.022(3) 0.002(3) 0.005(3) 0.004(3)
C11 0.013(3) 0.017(4) 0.014(3) 0.000(3) -0.003(3) 0.002(3)
C12 0.010(3) 0.019(3) 0.011(3) 0.002(3) -0.006(2) 0.001(3)
C13 0.006(3) 0.016(4) 0.024(3) 0.000(3) 0.005(3) -0.002(3)
C14 0.012(3) 0.014(4) 0.016(3) -0.001(3) 0.004(3) 0.003(3)
C15 0.033(4) 0.018(4) 0.023(4) -0.010(3) 0.009(3) 0.000(4)
C16 0.021(4) 0.021(4) 0.022(4) -0.007(3) 0.003(3) 0.000(3)
C17 0.024(4) 0.037(5) 0.011(3) 0.006(3) 0.006(3) 0.003(4)
C18 0.018(3) 0.024(4) 0.026(4) 0.002(3) 0.014(3) -0.001(3)
C19 0.011(3) 0.018(4) 0.015(3) -0.001(3) 0.006(3) 0.000(3)
C20 0.016(4) 0.024(4) 0.016(3) -0.010(3) 0.004(3) -0.002(3)
C21 0.014(4) 0.047(6) 0.015(3) 0.005(4) -0.005(3) -0.004(4)
C22 0.014(3) 0.027(5) 0.015(3) 0.000(3) 0.005(3) -0.004(3)
N1 0.014(3) 0.012(4) 0.018(3) -0.004(2) 0.003(2) 0.000(2)
N2 0.015(3) 0.019(3) 0.013(2) 0.002(2) 0.006(2) 0.000(2)
N3 0.017(3) 0.018(3) 0.017(3) 0.001(3) 0.008(2) -0.004(3)
N4 0.021(3) 0.015(4) 0.017(3) 0.001(3) 0.003(2) -0.001(3)
O1 0.022(3) 0.013(3) 0.022(2) -0.005(2) 0.008(2) 0.000(2)
O2 0.020(3) 0.012(3) 0.028(3) -0.003(2) 0.003(2) 0.006(2)
O3 0.022(3) 0.024(3) 0.024(3) -0.002(2) 0.010(2) 0.004(2)
O4 0.032(3) 0.011(3) 0.026(2) -0.001(2) 0.006(2) 0.000(3)
O1W 0.015(2) 0.022(3) 0.022(2) 0.000(2) 0.008(2) -0.003(2)
O2W 0.016(2) 0.028(4) 0.019(2) 0.000(2) 0.0036(19) -0.003(2)
O3W 0.023(3) 0.012(3) 0.019(2) 0.001(2) 0.001(2) -0.005(2)

loop_
_atom_type_symbol
_atom_type_description
_atom_type_scat_dispersion_real
_atom_type_scat_dispersion_imag
_atom_type_scat_source
C C 0.0033 0.0016 'International Tables Vol C Tables 4.2.6.8 and 6.1.1.4'
H H 0.0000 0.0000 'International Tables Vol C Tables 4.2.6.8 and 6.1.1.4'
N N 0.0061 0.0033 'International Tables Vol C Tables 4.2.6.8 and 6.1.1.4'
O O 0.0106 0.0060 'International Tables Vol C Tables 4.2.6.8 and 6.1.1.4'
S S 0.1246 0.1234 'International Tables Vol C Tables 4.2.6.8 and 6.1.1.4'
Co Co 0.3494 0.9721 'International Tables Vol C Tables 4.2.6.8 and 6.1.1.4'

loop_
_geom_angle_atom_site_label_1
_geom_angle_atom_site_label_2
_geom_angle_atom_site_label_3
_geom_angle
_geom_angle_site_symmetry_1
_geom_angle_site_symmetry_3
O2W Co1 N4 177.5(2) . 2_645
O2W Co1 O1W 93.8(2) . .
N4 Co1 O1W 88.7(2) 2_645 .
O2W Co1 N1 90.3(2) . .
N4 Co1 N1 87.3(2) 2_645 .
O1W Co1 N1 173.5(3) . .
O2W Co1 O3W 88.8(2) . .
N4 Co1 O3W 91.1(3) 2_645 .
O1W Co1 O3W 82.2(2) . .
N1 Co1 O3W 103.0(2) . .
O2W Co1 O1 82.5(2) . .
N4 Co1 O1 98.0(3) 2_645 .
O1W Co1 O1 88.8(2) . .
N1 Co1 O1 86.7(2) . .
O3W Co1 O1 167.1(2) . .
O4 S1 O2 110.7(3) . .
O4 S1 O3 109.3(4) . .
O2 S1 O3 109.5(3) . .
O4 S1 O1 110.7(4) . .
O2 S1 O1 107.5(3) . .
O3 S1 O1 109.1(4) . .
C3 C1 C2 122.7(9) . .
C3 C1 H1 118.7 . .
C2 C1 H1 118.7 . .
C5 C2 C1 122.1(9) . .
C5 C2 H2 118.9 . .
C1 C2 H2 118.9 . .
C1 C3 C4 116.8(8) . .
C1 C3 H3 121.6 . .
C4 C3 H3 121.6 . .
C3 C4 N4 131.0(8) . .
C3 C4 C6 120.8(8) . .
N4 C4 C6 108.1(7) . .
C2 C5 C6 115.6(8) . .
C2 C5 H5 122.2 . .
C6 C5 H5 122.2 . .
N3 C6 C5 132.1(8) . .
N3 C6 C4 105.9(7) . .
C5 C6 C4 122.0(8) . .
N3 C7 N4 112.2(8) . .
N3 C7 H7 123.9 . .
N4 C7 H7 123.9 . .
C17 C8 C11 120.5(8) . .
C17 C8 C12 123.3(7) . .
C11 C8 C12 116.1(6) . .
N2 C9 C20 132.9(8) . .
N2 C9 C13 104.7(7) . .
C20 C9 C13 122.4(8) . .
C18 C10 C11 119.3(7) . .
C18 C10 C22 123.8(8) . .
C11 C10 C22 116.9(7) . .
C8 C11 C10 119.3(7) . .
C8 C11 H11 120.4 . .
C10 C11 H11 120.4 . .
N2 C12 C8 111.5(6) . .
N2 C12 H12A 109.3 . .
C8 C12 H12A 109.3 . .
N2 C12 H12B 109.3 . .
C8 C12 H12B 109.3 . .
H12A C12 H12B 108.0 . .
N1 C13 C9 109.3(7) . .
N1 C13 C14 131.0(7) . .
C9 C13 C14 119.7(8) . .
C16 C14 C13 118.9(8) . .
C16 C14 H14 120.5 . .
C13 C14 H14 120.5 . .
C20 C15 C16 123.0(8) . .
C20 C15 H15 118.5 . .
C16 C15 H15 118.5 . .
C14 C16 C15 119.2(8) . .
C14 C16 H16 120.4 . .
C15 C16 H16 120.4 . .
C8 C17 C21 121.4(8) . .
C8 C17 H17 119.3 . .
C21 C17 H17 119.3 . .
C10 C18 C21 121.8(8) . .
C10 C18 H18 119.1 . .
C21 C18 H18 119.1 . .
N1 C19 N2 111.4(7) . .
N1 C19 H19 124.3 . .
N2 C19 H19 124.3 . .
C15 C20 C9 116.7(8) . .
C15 C20 H20 121.6 . .
C9 C20 H20 121.6 . .
C18 C21 C17 117.7(7) . .
C18 C21 H21 121.1 . .
C17 C21 H21 121.1 . .
N3 C22 C10 112.0(6) . .
N3 C22 H22A 109.2 . .
C10 C22 H22A 109.2 . .
N3 C22 H22B 109.2 . .
C10 C22 H22B 109.2 . .
H22A C22 H22B 107.9 . .
C19 N1 C13 105.9(6) . .
C19 N1 Co1 119.6(5) . .
C13 N1 Co1 132.3(5) . .
C19 N2 C9 108.7(7) . .
C19 N2 C12 124.6(7) . .
C9 N2 C12 126.4(7) . .
C7 N3 C6 108.2(7) . .
C7 N3 C22 126.8(8) . .
C6 N3 C22 124.6(7) . .
C7 N4 C4 105.6(7) . .
C7 N4 Co1 121.6(6) . 2_655
C4 N4 Co1 130.9(5) . 2_655
S1 O1 Co1 128.0(4) . .
Co1 O1W H1WA 140.0 . .
Co1 O1W H1WB 101.5 . .
H1WA O1W H1WB 110.7 . .
Co1 O2W H2WB 124.9 . .
Co1 O2W H2WA 106.3 . .
H2WB O2W H2WA 106.8 . .
Co1 O3W H3WB 109.3 . .
Co1 O3W H3WA 109.3 . .
H3WB O3W H3WA 109.5 . .

loop_
_geom_bond_atom_site_label_1
_geom_bond_atom_site_label_2
_geom_bond_distance
_geom_bond_site_symmetry_2
Co1 O2W 2.096(5) .
Co1 N4 2.114(7) 2_645
Co1 O1W 2.121(6) .
Co1 N1 2.124(6) .
Co1 O3W 2.146(6) .
Co1 O1 2.156(6) .
S1 O4 1.468(7) .
S1 O2 1.475(6) .
S1 O3 1.494(7) .
S1 O1 1.496(6) .
C1 C3 1.377(13) .
C1 C2 1.387(13) .
C1 H1 0.9500 .
C2 C5 1.381(14) .
C2 H2 0.9500 .
C3 C4 1.383(13) .
C3 H3 0.9500 .
C4 N4 1.401(11) .
C4 C6 1.410(12) .
C5 C6 1.404(12) .
C5 H5 0.9500 .
C6 N3 1.380(11) .
C7 N3 1.338(11) .
C7 N4 1.342(11) .
C7 H7 0.9500 .
C8 C17 1.344(11) .
C8 C11 1.408(11) .
C8 C12 1.536(11) .
C9 N2 1.373(11) .
C9 C20 1.386(12) .
C9 C13 1.402(11) .
C10 C18 1.358(11) .
C10 C11 1.417(12) .
C10 C22 1.503(11) .
C11 H11 0.9500 .
C12 N2 1.471(10) .
C12 H12A 0.9900 .
C12 H12B 0.9900 .
C13 N1 1.390(11) .
C13 C14 1.404(12) .
C14 C16 1.383(12) .
C14 H14 0.9500 .
C15 C20 1.371(13) .
C15 C16 1.417(13) .
C15 H15 0.9500 .
C16 H16 0.9500 .
C17 C21 1.413(13) .
C17 H17 0.9500 .
C18 C21 1.408(12) .
C18 H18 0.9500 .
C19 N1 1.320(10) .
C19 N2 1.356(10) .
C19 H19 0.9500 .
C20 H20 0.9500 .
C21 H21 0.9500 .
C22 N3 1.483(11) .
C22 H22A 0.9900 .
C22 H22B 0.9900 .
N4 Co1 2.114(7) 2_655
O1W H1WA 0.8499 .
O1W H1WB 0.8502 .
O2W H2WB 0.8503 .
O2W H2WA 0.8506 .
O3W H3WB 0.8501 .
O3W H3WA 0.8500 .

loop_
_geom_hbond_atom_site_label_D
_geom_hbond_atom_site_label_H
_geom_hbond_atom_site_label_A
_geom_hbond_distance_DH
_geom_hbond_distance_HA
_geom_hbond_distance_DA
_geom_hbond_angle_DHA
_geom_hbond_site_symmetry_A
O3W H3WA O4 0.85 1.96 2.653(8) 138.0 1_545
O2W H2WA O3 0.85 2.09 2.836(9) 146.4 .
O2W H2WA S1 0.85 2.76 3.347(7) 127.9 .
O1W H1WB O2 0.85 2.20 2.675(9) 115.1 .
C22 H22B O2 0.99 2.37 3.319(9) 159.5 1_554
C19 H19 O1 0.95 2.27 2.850(10) 119.0 .
C14 H14 O4 0.95 2.66 3.440(10) 139.9 1_545

loop_
_geom_torsion_atom_site_label_1
_geom_torsion_atom_site_label_2
_geom_torsion_atom_site_label_3
_geom_torsion_atom_site_label_4
_geom_torsion
_geom_torsion_site_symmetry_1
_geom_torsion_site_symmetry_2
_geom_torsion_site_symmetry_3
_geom_torsion_site_symmetry_4
C3 C1 C2 C5 -1.3(14) . . . .
C2 C1 C3 C4 0.8(13) . . . .
C1 C3 C4 N4 -178.6(8) . . . .
C1 C3 C4 C6 -0.2(11) . . . .
C1 C2 C5 C6 1.2(12) . . . .
C2 C5 C6 N3 179.0(8) . . . .
C2 C5 C6 C4 -0.6(11) . . . .
C3 C4 C6 N3 -179.5(7) . . . .
N4 C4 C6 N3 -0.8(8) . . . .
C3 C4 C6 C5 0.2(11) . . . .
N4 C4 C6 C5 178.9(7) . . . .
C17 C8 C11 C10 0.4(13) . . . .
C12 C8 C11 C10 176.4(7) . . . .
C18 C10 C11 C8 -1.4(12) . . . .
C22 C10 C11 C8 177.5(8) . . . .
C17 C8 C12 N2 -34.5(12) . . . .
C11 C8 C12 N2 149.5(7) . . . .
N2 C9 C13 N1 -0.2(8) . . . .
C20 C9 C13 N1 -178.2(7) . . . .
N2 C9 C13 C14 179.7(7) . . . .
C20 C9 C13 C14 1.7(11) . . . .
N1 C13 C14 C16 179.7(7) . . . .
C9 C13 C14 C16 -0.1(11) . . . .
C13 C14 C16 C15 -1.1(12) . . . .
C20 C15 C16 C14 0.9(13) . . . .
C11 C8 C17 C21 1.4(15) . . . .
C12 C8 C17 C21 -174.4(9) . . . .
C11 C10 C18 C21 0.6(14) . . . .
C22 C10 C18 C21 -178.2(9) . . . .
C16 C15 C20 C9 0.6(13) . . . .
N2 C9 C20 C15 -179.2(8) . . . .
C13 C9 C20 C15 -1.9(12) . . . .
C10 C18 C21 C17 1.1(15) . . . .
C8 C17 C21 C18 -2.1(16) . . . .
C18 C10 C22 N3 -30.3(12) . . . .
C11 C10 C22 N3 150.9(7) . . . .
N2 C19 N1 C13 1.3(8) . . . .
N2 C19 N1 Co1 166.3(5) . . . .
C9 C13 N1 C19 -0.7(8) . . . .
C14 C13 N1 C19 179.4(8) . . . .
C9 C13 N1 Co1 -162.9(5) . . . .
C14 C13 N1 Co1 17.2(12) . . . .
N1 C19 N2 C9 -1.5(9) . . . .
N1 C19 N2 C12 -176.3(6) . . . .
C20 C9 N2 C19 178.7(9) . . . .
C13 C9 N2 C19 1.0(8) . . . .
C20 C9 N2 C12 -6.7(13) . . . .
C13 C9 N2 C12 175.6(6) . . . .
C8 C12 N2 C19 105.4(8) . . . .
C8 C12 N2 C9 -68.4(9) . . . .
N4 C7 N3 C6 0.2(8) . . . .
N4 C7 N3 C22 -172.6(7) . . . .
C5 C6 N3 C7 -179.3(8) . . . .
C4 C6 N3 C7 0.4(8) . . . .
C5 C6 N3 C22 -6.4(12) . . . .
C4 C6 N3 C22 173.3(6) . . . .
C10 C22 N3 C7 102.0(9) . . . .
C10 C22 N3 C6 -69.6(9) . . . .
N3 C7 N4 C4 -0.6(8) . . . .
N3 C7 N4 Co1 165.2(5) . . . 2_655
C3 C4 N4 C7 179.5(8) . . . .
C6 C4 N4 C7 0.9(8) . . . .
C3 C4 N4 Co1 15.5(12) . . . 2_655
C6 C4 N4 Co1 -163.1(5) . . . 2_655
O4 S1 O1 Co1 175.4(4) . . . .
O2 S1 O1 Co1 54.4(5) . . . .
O3 S1 O1 Co1 -64.3(5) . . . .
